data_4106475
loop_
_publ_author_name
'Skye Fortier'
'Justin R. Walensky'
'Guang Wu'
'Trevor W. Hayton'

_publ_contact_author_email hayton@chem.ucsb.edu
_publ_contact_author_name 'Trevor W. Hayton'
_publ_section_title
;
 High-Valent Uranium Alkyls: Evidence for the Formation of UVI(CH2SiMe3)6
;
_journal_name_full 'Journal of the American Chemical Society'
_journal_page_first 11732
_journal_page_last 11743
_journal_paper_doi 10.1021/ja204151v
_journal_volume 133
_journal_year 2011
_chemical_formula_sum 'C40 H74 Li O9 Si4 U'
_chemical_formula_weight 1056.32
_chemical_name_systematic
; 
 ? 
;
_space_group_IT_number 131
_symmetry_cell_setting tetragonal
_symmetry_space_group_name_Hall '-P 4c 2'
_symmetry_space_group_name_H-M 'P 42/m m c'
_atom_sites_solution_hydrogens none
_atom_sites_solution_primary direct
_atom_sites_solution_secondary difmap
_audit_creation_method SHELXL-97
_cell_angle_alpha 90.00
_cell_angle_beta 90.00
_cell_angle_gamma 90.00
_cell_formula_units_Z 2
_cell_length_a 12.3874(4)
_cell_length_b 12.3874(4)
_cell_length_c 19.4321(14)
_cell_measurement_temperature 150(2)
_cell_volume 2981.8(3)
_computing_structure_refinement 'SHELXL-97 (Sheldrick, 1997)'
_computing_structure_solution 'SHELXS-97 (Sheldrick, 1990)'
_diffrn_ambient_temperature 150(2)
_diffrn_measured_fraction_theta_full 0.961
_diffrn_measured_fraction_theta_max 0.961
_diffrn_measurement_device_type 'CCD area detector'
_diffrn_measurement_method 'omega scan'
_diffrn_radiation_monochromator graphite
_diffrn_radiation_source 'fine-focus sealed tube'
_diffrn_radiation_type MoK\a
_diffrn_radiation_wavelength 0.71073
_diffrn_reflns_av_R_equivalents 0.0961
_diffrn_reflns_av_sigmaI/netI 0.0392
_diffrn_reflns_limit_h_max 15
_diffrn_reflns_limit_h_min -15
_diffrn_reflns_limit_k_max 15
_diffrn_reflns_limit_k_min -8
_diffrn_reflns_limit_l_max 24
_diffrn_reflns_limit_l_min -22
_diffrn_reflns_number 23433
_diffrn_reflns_theta_full 27.42
_diffrn_reflns_theta_max 27.42
_diffrn_reflns_theta_min 2.10
_exptl_absorpt_coefficient_mu 2.840
_exptl_absorpt_correction_T_max 0.320
_exptl_absorpt_correction_T_min 0.190
_exptl_absorpt_correction_type empirical
_exptl_absorpt_process_details 'Psi Scan'
_exptl_crystal_colour dark_red
_exptl_crystal_density_diffrn 1.177
_exptl_crystal_description block
_exptl_crystal_F_000 1074
_exptl_crystal_size_max 1.0
_exptl_crystal_size_mid 0.6
_exptl_crystal_size_min 0.4
_refine_diff_density_max 0.767
_refine_diff_density_min -1.039
_refine_diff_density_rms 0.115
_refine_ls_extinction_method none
_refine_ls_goodness_of_fit_ref 1.177
_refine_ls_hydrogen_treatment none
_refine_ls_matrix_type full
_refine_ls_number_parameters 102
_refine_ls_number_reflns 1836
_refine_ls_number_restraints 5
_refine_ls_restrained_S_all 1.210
_refine_ls_R_factor_all 0.0674
_refine_ls_R_factor_gt 0.0392
_refine_ls_shift/su_max 0.057
_refine_ls_shift/su_mean 0.010
_refine_ls_structure_factor_coef Fsqd
_refine_ls_weighting_details 'calc w=1/[\s^2^(Fo^2^)+(0.0464P)^2^+5.6043P] where P=(Fo^2^+2Fc^2^)/3'
_refine_ls_weighting_scheme calc
_refine_ls_wR_factor_gt 0.0973
_refine_ls_wR_factor_ref 0.1099
_reflns_number_gt 1253
_reflns_number_total 1836
_reflns_threshold_expression >2sigma(I)
_cod_data_source_file ja204151v_si_001_4.cif
_cod_data_source_block Complex_4
_cod_database_code 4106475

loop_
_symmetry_equiv_pos_as_xyz
'x, y, z'
'-x, -y, z'
'-y, x, z+1/2'
'y, -x, z+1/2'
'-x, y, -z'
'x, -y, -z'
'y, x, -z+1/2'
'-y, -x, -z+1/2'
'-x, -y, -z'
'x, y, -z'
'y, -x, -z-1/2'
'-y, x, -z-1/2'
'x, -y, z'
'-x, y, z'
'-y, -x, z-1/2'
'y, x, z-1/2'

loop_
_atom_site_label
_atom_site_type_symbol
_atom_site_fract_x
_atom_site_fract_y
_atom_site_fract_z
_atom_site_U_iso_or_equiv
_atom_site_adp_type
_atom_site_occupancy
_atom_site_symmetry_multiplicity
_atom_site_calc_flag
_atom_site_refinement_flags
U1 U 1.0000 0.5000 0.0000 0.02992(17) Uani 1 8 d S
Si2 Si 1.0000 0.27486(19) 0.14440(11) 0.0500(5) Uani 1 2 d S
O1 O 1.1657(6) 0.5000 0.0000 0.055(2) Uani 1 4 d S
Li1 Li 0.5000 1.0000 0.0000 0.056(7) Uani 1 8 d S
C1 C 1.2816(9) 0.5000 0.0000 0.065(4) Uani 1 4 d S
C2A C 1.0000 0.4129(13) 0.1142(8) 0.053(4) Uani 0.50 2 d SP
C2B C 1.0000 0.3184(13) 0.0555(8) 0.056(5) Uani 0.50 2 d SP
C3A C 1.0000 0.2673(19) 0.2439(9) 0.098(8) Uani 0.50 2 d SP
C3B C 1.0000 0.1181(16) 0.1489(10) 0.085(7) Uani 0.50 2 d SP
C4B C 1.1222(14) 0.3152(13) 0.1917(8) 0.083(4) Uani 0.50 1 d P
C4A C 1.1230(16) 0.2019(15) 0.1179(8) 0.115(7) Uani 0.50 1 d P
C6 C 1.3171(13) 0.4017(15) 0.0378(13) 0.145(11) Uani 0.50 1 d P
C5 C 1.320(2) 0.5000 0.0765(13) 0.094(8) Uani 0.50 2 d SP
O10 O 0.5000 0.5000 0.2500 0.28(2) Uiso 1 8 d S
C22 C 0.5000 0.388(4) 0.244(2) 0.204(19) Uiso 0.50 2 d SP
C24 C 0.383(4) 0.383(4) 0.2500 0.28(3) Uiso 0.50 2 d SP
C30 C 0.5000 1.184(3) 0.1120(18) 0.282(16) Uiso 1 2 d SD
C32 C 0.282(2) 1.076(2) 0.0488(13) 0.167(10) Uiso 0.50 1 d PD
O3 O 0.3299(13) 1.0290(15) 0.0000 0.106(6) Uiso 0.50 2 d SPD
C31 C 0.361(5) 1.103(5) 0.112(3) 0.38(4) Uiso 0.50 1 d PD
O2 O 0.4602(17) 1.1144(16) 0.0755(9) 0.177(8) Uiso 0.50 1 d PD

loop_
_atom_site_aniso_label
_atom_site_aniso_U_11
_atom_site_aniso_U_22
_atom_site_aniso_U_33
_atom_site_aniso_U_23
_atom_site_aniso_U_13
_atom_site_aniso_U_12
U1 0.0304(4) 0.0275(3) 0.0319(3) 0.000 0.000 0.000
Si2 0.0700(16) 0.0404(12) 0.0396(10) 0.0084(10) 0.000 0.000
O1 0.030(4) 0.062(5) 0.073(6) 0.000 0.000 0.000
Li1 0.042(17) 0.07(2) 0.053(15) 0.000 0.000 0.000
C1 0.021(5) 0.056(8) 0.118(12) 0.000 0.000 0.000
C2A 0.088(15) 0.028(8) 0.044(8) 0.008(7) 0.000 0.000
C2B 0.086(13) 0.047(10) 0.033(8) 0.011(7) 0.000 0.000
C3A 0.19(3) 0.071(15) 0.035(8) 0.011(10) 0.000 0.000
C3B 0.13(2) 0.051(11) 0.069(12) 0.027(11) 0.000 0.000
C4B 0.096(12) 0.075(10) 0.077(9) 0.007(8) -0.033(9) -0.004(9)
C4A 0.147(17) 0.109(15) 0.087(11) 0.033(10) 0.033(11) 0.079(13)
C6 0.042(8) 0.131(16) 0.26(3) 0.103(18) -0.008(12) 0.018(9)
C5 0.060(14) 0.14(3) 0.083(16) 0.000 -0.029(13) 0.000

loop_
_atom_type_symbol
_atom_type_description
_atom_type_scat_dispersion_real
_atom_type_scat_dispersion_imag
_atom_type_scat_source
C C 0.0033 0.0016 'International Tables Vol C Tables 4.2.6.8 and 6.1.1.4'
H H 0.0000 0.0000 'International Tables Vol C Tables 4.2.6.8 and 6.1.1.4'
Li Li -0.0003 0.0001 'International Tables Vol C Tables 4.2.6.8 and 6.1.1.4'
O O 0.0106 0.0060 'International Tables Vol C Tables 4.2.6.8 and 6.1.1.4'
Si Si 0.0817 0.0704 'International Tables Vol C Tables 4.2.6.8 and 6.1.1.4'
U U -9.6767 9.6646 'International Tables Vol C Tables 4.2.6.8 and 6.1.1.4'

loop_
_geom_angle_atom_site_label_1
_geom_angle_atom_site_label_2
_geom_angle_atom_site_label_3
_geom_angle
_geom_angle_site_symmetry_1
_geom_angle_site_symmetry_3
O1 U1 O1 180.0 . 9_765
O1 U1 C2A 90.000(1) . 10
O1 U1 C2A 90.000(1) 9_765 10
O1 U1 C2A 90.000(1) . 2_765
O1 U1 C2A 90.000(1) 9_765 2_765
C2A U1 C2A 180.0(3) 10 2_765
O1 U1 C2A 90.000(1) . 9_765
O1 U1 C2A 90.000(1) 9_765 9_765
C2A U1 C2A 51.8(7) 10 9_765
C2A U1 C2A 128.2(7) 2_765 9_765
O1 U1 C2A 90.000(1) . .
O1 U1 C2A 90.000(1) 9_765 .
C2A U1 C2A 128.2(7) 10 .
C2A U1 C2A 51.8(7) 2_765 .
C2A U1 C2A 180.0(7) 9_765 .
O1 U1 C2B 90.000(1) . 10
O1 U1 C2B 90.000(1) 9_765 10
C2A U1 C2B 38.5(5) 10 10
C2A U1 C2B 141.5(5) 2_765 10
C2A U1 C2B 90.3(5) 9_765 10
C2A U1 C2B 89.7(5) . 10
O1 U1 C2B 90.000(1) . 2_765
O1 U1 C2B 90.000(1) 9_765 2_765
C2A U1 C2B 141.5(5) 10 2_765
C2A U1 C2B 38.5(5) 2_765 2_765
C2A U1 C2B 89.7(5) 9_765 2_765
C2A U1 C2B 90.3(5) . 2_765
C2B U1 C2B 180.0(7) 10 2_765
O1 U1 C2B 90.000(1) . .
O1 U1 C2B 90.000(1) 9_765 .
C2A U1 C2B 89.7(5) 10 .
C2A U1 C2B 90.3(5) 2_765 .
C2A U1 C2B 141.5(5) 9_765 .
C2A U1 C2B 38.5(5) . .
C2B U1 C2B 51.2(7) 10 .
C2B U1 C2B 128.8(7) 2_765 .
O1 U1 C2B 90.000(1) . 9_765
O1 U1 C2B 90.000(1) 9_765 9_765
C2A U1 C2B 90.3(5) 10 9_765
C2A U1 C2B 89.7(5) 2_765 9_765
C2A U1 C2B 38.5(5) 9_765 9_765
C2A U1 C2B 141.5(5) . 9_765
C2B U1 C2B 128.8(7) 10 9_765
C2B U1 C2B 51.2(7) 2_765 9_765
C2B U1 C2B 180.0(7) . 9_765
C2A Si2 C2B 53.7(7) . .
C2A Si2 C4B 84.6(6) . .
C2B Si2 C4B 113.3(6) . .
C2A Si2 C4B 84.6(6) . 14_755
C2B Si2 C4B 113.3(6) . 14_755
C4B Si2 C4B 110.8(11) . 14_755
C2A Si2 C4A 111.9(6) . 14_755
C2B Si2 C4A 83.1(6) . 14_755
C4B Si2 C4A 162.2(7) . 14_755
C4B Si2 C4A 66.0(9) 14_755 14_755
C2A Si2 C4A 111.9(6) . .
C2B Si2 C4A 83.1(6) . .
C4B Si2 C4A 66.0(8) . .
C4B Si2 C4A 162.2(7) 14_755 .
C4A Si2 C4A 111.4(14) 14_755 .
C2A Si2 C3A 111.7(9) . .
C2B Si2 C3A 165.4(9) . .
C4B Si2 C3A 61.0(6) . .
C4B Si2 C3A 61.0(6) 14_755 .
C4A Si2 C3A 104.8(6) 14_755 .
C4A Si2 C3A 104.8(6) . .
C2A Si2 C3B 163.6(8) . .
C2B Si2 C3B 109.9(8) . .
C4B Si2 C3B 104.4(6) . .
C4B Si2 C3B 104.4(6) 14_755 .
C4A Si2 C3B 61.5(7) 14_755 .
C4A Si2 C3B 61.5(7) . .
C3A Si2 C3B 84.6(9) . .
C1 O1 U1 180.0 . .
O2 Li1 O2 27.2(12) 6_575 9_675
O2 Li1 O2 180.0(7) 6_575 14_655
O2 Li1 O2 152.8(12) 9_675 14_655
O2 Li1 O2 91.2(9) 6_575 5_655
O2 Li1 O2 84.9(10) 9_675 5_655
O2 Li1 O2 88.8(10) 14_655 5_655
O2 Li1 O2 84.9(10) 6_575 10
O2 Li1 O2 91.2(10) 9_675 10
O2 Li1 O2 95.1(10) 14_655 10
O2 Li1 O2 27.2(12) 5_655 10
O2 Li1 O2 95.1(10) 6_575 2_675
O2 Li1 O2 88.8(10) 9_675 2_675
O2 Li1 O2 84.9(10) 14_655 2_675
O2 Li1 O2 152.8(12) 5_655 2_675
O2 Li1 O2 180.0(11) 10 2_675
O2 Li1 O2 152.8(12) 6_575 .
O2 Li1 O2 180.000(3) 9_675 .
O2 Li1 O2 27.2(12) 14_655 .
O2 Li1 O2 95.1(10) 5_655 .
O2 Li1 O2 88.8(10) 10 .
O2 Li1 O2 91.2(9) 2_675 .
O2 Li1 O2 88.8(10) 6_575 13_575
O2 Li1 O2 95.1(10) 9_675 13_575
O2 Li1 O2 91.2(10) 14_655 13_575
O2 Li1 O2 180.000(2) 5_655 13_575
O2 Li1 O2 152.8(12) 10 13_575
O2 Li1 O2 27.2(12) 2_675 13_575
O2 Li1 O2 84.9(10) . 13_575
O2 Li1 O3 69.8(7) 6_575 13_575
O2 Li1 O3 96.8(7) 9_675 13_575
O2 Li1 O3 110.2(7) 14_655 13_575
O2 Li1 O3 110.2(7) 5_655 13_575
O2 Li1 O3 83.2(7) 10 13_575
O2 Li1 O3 96.8(7) 2_675 13_575
O2 Li1 O3 83.2(7) . 13_575
O2 Li1 O3 69.8(7) 13_575 13_575
O2 Li1 O3 110.2(7) 6_575 5_655
O2 Li1 O3 83.2(7) 9_675 5_655
O2 Li1 O3 69.8(7) 14_655 5_655
O2 Li1 O3 69.8(7) 5_655 5_655
O2 Li1 O3 96.8(7) 10 5_655
O2 Li1 O3 83.2(7) 2_675 5_655
O2 Li1 O3 96.8(7) . 5_655
O2 Li1 O3 110.2(7) 13_575 5_655
O3 Li1 O3 180.000(1) 13_575 5_655
O2 Li1 O3 96.8(7) 6_575 9_675
O2 Li1 O3 69.8(7) 9_675 9_675
O2 Li1 O3 83.2(7) 14_655 9_675
O2 Li1 O3 83.2(7) 5_655 9_675
O2 Li1 O3 110.2(7) 10 9_675
O2 Li1 O3 69.8(7) 2_675 9_675
O2 Li1 O3 110.2(7) . 9_675
O2 Li1 O3 96.8(7) 13_575 9_675
O3 Li1 O3 160.6(10) 13_575 9_675
O3 Li1 O3 19.4(10) 5_655 9_675
O2 Li1 O3 83.2(7) 6_575 .
O2 Li1 O3 110.2(7) 9_675 .
O2 Li1 O3 96.8(7) 14_655 .
O2 Li1 O3 96.8(7) 5_655 .
O2 Li1 O3 69.8(7) 10 .
O2 Li1 O3 110.2(7) 2_675 .
O2 Li1 O3 69.8(7) . .
O2 Li1 O3 83.2(7) 13_575 .
O3 Li1 O3 19.4(10) 13_575 .
O3 Li1 O3 160.6(10) 5_655 .
O3 Li1 O3 180.0 9_675 .
O1 C1 C6 107.2(8) . 10
O1 C1 C6 107.2(8) . 6_565
C6 C1 C6 109.7(19) 10 6_565
O1 C1 C6 107.2(8) . 13_565
C6 C1 C6 145.6(15) 10 13_565
C6 C1 C6 59(2) 6_565 13_565
O1 C1 C6 107.2(8) . .
C6 C1 C6 59(2) 10 .
C6 C1 C6 145.6(15) 6_565 .
C6 C1 C6 109.7(19) 13_565 .
O1 C1 C5 107.9(10) . .
C6 C1 C5 112.3(11) 10 .
C6 C1 C5 112.3(11) 6_565 .
C6 C1 C5 55.9(10) 13_565 .
C6 C1 C5 55.9(10) . .
O1 C1 C5 107.9(10) . 10
C6 C1 C5 55.9(10) 10 10
C6 C1 C5 55.9(10) 6_565 10
C6 C1 C5 112.3(11) 13_565 10
C6 C1 C5 112.3(11) . 10
C5 C1 C5 144(2) . 10
C2B C2A Si2 63.2(8) . .
C2B C2A U1 71.7(7) . .
Si2 C2A U1 134.9(8) . .
C2A C2B Si2 63.1(7) . .
C2A C2B U1 69.9(8) . .
Si2 C2B U1 133.0(8) . .
C4B C3A C4B 104.3(12) 14_755 .
C4B C3A Si2 57.1(6) 14_755 .
C4B C3A Si2 57.1(6) . .
C4A C3B C4A 103.5(12) . 14_755
C4A C3B Si2 56.7(7) . .
C4A C3B Si2 56.7(7) 14_755 .
Si2 C4B C3A 62.0(7) . .
Si2 C4B C4A 57.1(7) . .
C3A C4B C4A 99.5(11) . .
Si2 C4A C3B 61.7(8) . .
Si2 C4A C4B 56.9(7) . .
C3B C4A C4B 98.5(11) . .
C5 C6 C6 121.7(13) . 10
C5 C6 C1 64.7(11) . .
C6 C6 C1 60.4(10) 10 .
C6 C5 C6 117(3) . 13_565
C6 C5 C1 59.4(12) . .
C6 C5 C1 59.4(12) 13_565 .
C22 O10 C22 90.4(3) 12_656 .
C22 O10 C22 90.4(3) 12_656 2_665
C22 O10 C22 170(4) . 2_665
C22 O10 C22 170(4) 12_656 11_566
C22 O10 C22 90.4(3) . 11_566
C22 O10 C22 90.4(3) 2_665 11_566
O10 C22 C24 92(3) . 12_656
O10 C22 C24 92(3) . .
C24 C22 C24 169(4) 12_656 .
O10 C22 C22 44.79(17) . 12_656
C24 C22 C22 48(3) 12_656 12_656
C24 C22 C22 136(3) . 12_656
O10 C22 C22 44.79(16) . 11_566
C24 C22 C22 136(3) 12_656 11_566
C24 C22 C22 47(3) . 11_566
C22 C22 C22 89.2(7) 12_656 11_566
C22 C24 C22 85(5) 11_566 .
O2 C30 O2 48(2) . 14_655
O2 C30 C31 90(3) . 14_655
O2 C30 C31 45(2) 14_655 14_655
O3 C32 C31 112(4) . .
O3 C32 O3 21.8(13) . 13_575
C31 C32 O3 112(3) . 13_575
O3 C32 C32 62.6(15) . 13_575
C31 C32 C32 102(3) . 13_575
O3 C32 C32 40.7(9) 13_575 13_575
O3 C32 C32 41.3(14) . 10
C31 C32 C32 140(3) . 10
O3 C32 C32 56.5(9) 13_575 10
C32 C32 C32 90.000(1) 13_575 10
O3 O3 C32 117.4(15) 13_575 .
O3 O3 C32 117.4(15) 13_575 10
C32 O3 C32 97(3) . 10
O3 O3 C32 40.7(9) 13_575 6_575
C32 O3 C32 127(3) . 6_575
C32 O3 C32 77(2) 10 6_575
O3 O3 C32 40.7(9) 13_575 13_575
C32 O3 C32 77(2) . 13_575
C32 O3 C32 127(3) 10 13_575
C32 O3 C32 67.1(18) 6_575 13_575
O3 O3 Li1 80.3(5) 13_575 .
C32 O3 Li1 122.9(16) . .
C32 O3 Li1 122.9(16) 10 .
C32 O3 Li1 102.4(12) 6_575 .
C32 O3 Li1 102.4(12) 13_575 .
O2 C31 C32 100(4) . .
O2 O2 C30 66.2(12) 14_655 .
O2 O2 C31 149(3) 14_655 .
C30 O2 C31 97(3) . .
O2 O2 Li1 76.4(6) 14_655 .
C30 O2 Li1 142.0(18) . .
C31 O2 Li1 119(3) . .

loop_
_geom_bond_atom_site_label_1
_geom_bond_atom_site_label_2
_geom_bond_distance
_geom_bond_site_symmetry_2
U1 O1 2.053(8) .
U1 O1 2.053(8) 9_765
U1 C2A 2.467(15) 10
U1 C2A 2.467(15) 2_765
U1 C2A 2.467(15) 9_765
U1 C2A 2.467(15) .
U1 C2B 2.494(16) 10
U1 C2B 2.494(16) 2_765
U1 C2B 2.494(16) .
U1 C2B 2.494(16) 9_765
Si2 C2A 1.809(15) .
Si2 C2B 1.810(15) .
Si2 C4B 1.840(16) .
Si2 C4B 1.840(16) 14_755
Si2 C4A 1.845(16) 14_755
Si2 C4A 1.845(16) .
Si2 C3A 1.935(17) .
Si2 C3B 1.94(2) .
O1 C1 1.436(13) .
Li1 O2 2.099(19) 6_575
Li1 O2 2.099(19) 9_675
Li1 O2 2.099(19) 14_655
Li1 O2 2.099(19) 5_655
Li1 O2 2.099(19) 10
Li1 O2 2.099(19) 2_675
Li1 O2 2.099(19) .
Li1 O2 2.099(19) 13_575
Li1 O3 2.137(16) 13_575
Li1 O3 2.137(16) 5_655
Li1 O3 2.137(16) 9_675
Li1 O3 2.137(16) .
C1 C6 1.488(16) 10
C1 C6 1.488(16) 6_565
C1 C6 1.488(16) 13_565
C1 C6 1.488(16) .
C1 C5 1.56(2) .
C1 C5 1.56(2) 10
C2A C2B 1.63(2) .
C3A C4B 1.92(2) 14_755
C3A C4B 1.92(2) .
C3B C4A 1.94(2) .
C3B C4A 1.94(2) 14_755
C4B C4A 2.01(2) .
C6 C5 1.43(3) .
C6 C6 1.47(5) 10
C5 C6 1.43(3) 13_565
O10 C22 1.39(5) 12_656
O10 C22 1.39(5) .
O10 C22 1.39(5) 2_665
O10 C22 1.39(5) 11_566
C22 C24 1.46(5) 12_656
C22 C24 1.46(5) .
C22 C22 1.97(6) 12_656
C22 C22 1.97(6) 11_566
C24 C22 1.46(5) 11_566
C30 O2 1.22(3) .
C30 O2 1.22(3) 14_655
C30 C31 1.99(6) 14_655
C32 O3 1.26(3) .
C32 C31 1.61(5) .
C32 O3 1.72(3) 13_575
C32 C32 1.88(5) 13_575
C32 C32 1.90(5) 10
O3 O3 0.72(4) 13_575
O3 C32 1.26(3) 10
O3 C32 1.72(3) 6_575
O3 C32 1.72(3) 13_575
C31 O2 1.43(7) .
O2 O2 0.99(4) 14_655
